data_1507247
loop_
_publ_author_name
'Gierasch, Tiffany Malinky'
'Shi, Zhangjie'
'Verdine, Gregory L.'

_publ_section_title
;
 Extensively stereodiversified scaffolds for use in diversity-oriented
 library synthesis.
;
_journal_issue 5
_journal_name_full 'Organic letters'
_journal_page_first 621
_journal_page_last 624
_journal_paper_doi 10.1021/ol027116f
_journal_volume 5
_journal_year 2003
_chemical_formula_sum 'C13 H17 F6 N O3'
_chemical_formula_weight 349.28
_chemical_name_systematic
; 
 ? 
;
_space_group_IT_number 19
_symmetry_cell_setting orthorhombic
_symmetry_space_group_name_Hall 'P 2ac 2ab'
_symmetry_space_group_name_H-M 'P 21 21 21'
_atom_sites_solution_hydrogens geom
_atom_sites_solution_primary direct
_atom_sites_solution_secondary difmap
_audit_creation_method SHELXL-97
_cell_angle_alpha 90.00
_cell_angle_beta 90.00
_cell_angle_gamma 90.00
_cell_formula_units_Z 4
_cell_length_a 10.111(2)
_cell_length_b 10.227(2)
_cell_length_c 17.082(4)
_cell_measurement_temperature 213(2)
_cell_volume 1766.4(6)
_computing_cell_refinement 'SMART (BRUKER, V5.054, 1998)'
_computing_data_collection 'ASTRO (BRUKER, V5.007, 1997)'
_computing_data_reduction 'SAINT (BRUKER, V6.01, 1999)'
_computing_molecular_graphics 'SHELXTL (BRUKER, 1998, V5.1)'
_computing_publication_material 'XCIF (Sheldrick and BRUKER, 1997, V5.1)'
_computing_structure_refinement 'SHELXL-97 (Sheldrick, 1997)'
_computing_structure_solution 'SHELXS-97 (Sheldrick, 1990)'
_diffrn_ambient_temperature 213(2)
_diffrn_measured_fraction_theta_full 1.000
_diffrn_measured_fraction_theta_max 1.000
_diffrn_measurement_method '\w, 0.3 deg'
_diffrn_radiation_monochromator graphite
_diffrn_radiation_source 'fine-focus sealed tube'
_diffrn_radiation_type MoK\a
_diffrn_radiation_wavelength 0.71073
_diffrn_reflns_av_R_equivalents 0.0300
_diffrn_reflns_av_sigmaI/netI 0.0310
_diffrn_reflns_limit_h_max 12
_diffrn_reflns_limit_h_min -10
_diffrn_reflns_limit_k_max 12
_diffrn_reflns_limit_k_min -12
_diffrn_reflns_limit_l_max 17
_diffrn_reflns_limit_l_min -20
_diffrn_reflns_number 9929
_diffrn_reflns_theta_full 25.00
_diffrn_reflns_theta_max 25.00
_diffrn_reflns_theta_min 2.32
_diffrn_standards_decay_% <1
_diffrn_standards_interval_count 0
_diffrn_standards_number 0
_exptl_absorpt_coefficient_mu 0.133
_exptl_absorpt_correction_type none
_exptl_crystal_colour colorless
_exptl_crystal_density_diffrn 1.313
_exptl_crystal_density_method 'not measured'
_exptl_crystal_description chunk
_exptl_crystal_F_000 720
_exptl_crystal_size_max 0.14
_exptl_crystal_size_mid 0.12
_exptl_crystal_size_min 0.08
_refine_diff_density_max 0.647
_refine_diff_density_min -0.301
_refine_diff_density_rms 0.064
_refine_ls_abs_structure_details 'Flack H D (1983), Acta Cryst. A39, 876-881'
_refine_ls_abs_structure_Flack 0.4(16)
_refine_ls_extinction_method none
_refine_ls_goodness_of_fit_ref 1.172
_refine_ls_hydrogen_treatment mixed
_refine_ls_matrix_type full
_refine_ls_number_parameters 209
_refine_ls_number_reflns 3108
_refine_ls_number_restraints 0
_refine_ls_restrained_S_all 1.172
_refine_ls_R_factor_all 0.0947
_refine_ls_R_factor_gt 0.0749
_refine_ls_shift/su_max 0.007
_refine_ls_shift/su_mean 0.001
_refine_ls_structure_factor_coef Fsqd
_refine_ls_weighting_details 'calc w=1/[\s^2^(Fo^2^)+(0.1380P)^2^+0.0000P] where P=(Fo^2^+2Fc^2^)/3'
_refine_ls_weighting_scheme calc
_refine_ls_wR_factor_gt 0.2122
_refine_ls_wR_factor_ref 0.2263
_reflns_number_gt 2246
_reflns_number_total 3108
_reflns_threshold_expression >2sigma(I)
_cod_data_source_file ol027116fsi20021016_101937.cif
_cod_data_source_block glv4t
_cod_depositor_comments
;
The following automatic conversions were performed:

'_symmetry_cell_setting' value 'Orthorhombic' changed to
'orthorhombic' according to
/home/saulius/struct/CIF-dictionaries/cif_core.dic dictionary named
'cif_core.dic' version 2.4.1 from 2010-06-29.

Automatic conversion script
Id: cif_fix_values 1715 2011-07-08 13:25:40Z adriana 
;
_cod_original_cell_volume 1766.4(7)
_cod_original_sg_symbol_H-M P2(1)2(1)2(1)
_cod_database_code 1507247

loop_
_symmetry_equiv_pos_as_xyz
'x, y, z'
'-x+1/2, -y, z+1/2'
'-x, y+1/2, -z+1/2'
'x+1/2, -y+1/2, -z'

loop_
_atom_site_label
_atom_site_type_symbol
_atom_site_fract_x
_atom_site_fract_y
_atom_site_fract_z
_atom_site_U_iso_or_equiv
_atom_site_adp_type
_atom_site_occupancy
_atom_site_symmetry_multiplicity
_atom_site_calc_flag
_atom_site_refinement_flags
O1 O 0.4141(3) 0.2534(3) 0.20935(19) 0.0654(8) Uani 1 1 d .
O2 O 0.3689(5) 0.0493(5) 0.1733(3) 0.1095(15) Uani 1 1 d .
O3 O 0.3304(2) 0.2261(3) 0.0008(2) 0.0715(9) Uani 1 1 d .
N3 N 0.5441(3) 0.2837(3) 0.01709(19) 0.0444(7) Uani 1 1 d .
H3A H 0.6248 0.2648 0.0035 0.053 Uiso 1 1 calc R
F1 F 0.4473(5) -0.0121(3) -0.0312(4) 0.158(2) Uani 1 1 d .
F2 F 0.6182(3) 0.0869(3) -0.07234(19) 0.0841(10) Uani 1 1 d .
F3 F 0.4373(3) 0.1048(5) -0.1325(2) 0.1211(16) Uani 1 1 d .
F4 F 0.1128(6) 0.1245(12) 0.2008(6) 0.294(7) Uani 1 1 d .
F5 F 0.1676(5) 0.3032(6) 0.2392(4) 0.158(2) Uani 1 1 d .
F6 F 0.2055(6) 0.1536(6) 0.3097(3) 0.168(2) Uani 1 1 d .
C1 C 0.6994(8) 0.1070(7) 0.2705(5) 0.116(2) Uani 1 1 d .
H1A H 0.7015 0.0435 0.2308 0.139 Uiso 1 1 calc R
H1B H 0.7463 0.0933 0.3174 0.139 Uiso 1 1 calc R
C2 C 0.6312(6) 0.2149(6) 0.2607(3) 0.0791(14) Uani 1 1 d .
H2A H 0.6299 0.2777 0.3008 0.095 Uiso 1 1 calc R
C3 C 0.5556(4) 0.2403(5) 0.1873(3) 0.0609(11) Uani 1 1 d .
H3B H 0.5672 0.1669 0.1502 0.073 Uiso 1 1 calc R
C4 C 0.5911(4) 0.3689(4) 0.1480(2) 0.0518(10) Uani 1 1 d .
H4A H 0.6868 0.3705 0.1392 0.062 Uiso 1 1 calc R
H4B H 0.5699 0.4403 0.1841 0.062 Uiso 1 1 calc R
C5 C 0.5218(4) 0.3951(4) 0.0703(2) 0.0468(9) Uani 1 1 d .
H5A H 0.4257 0.4042 0.0799 0.056 Uiso 1 1 calc R
C6 C 0.5735(4) 0.5209(4) 0.0338(3) 0.0530(10) Uani 1 1 d .
H6A H 0.6677 0.5095 0.0221 0.064 Uiso 1 1 calc R
H6B H 0.5660 0.5912 0.0726 0.064 Uiso 1 1 calc R
C7 C 0.5035(5) 0.5643(5) -0.0407(3) 0.0664(12) Uani 1 1 d .
H7A H 0.4991 0.4882 -0.0765 0.080 Uiso 1 1 calc R
C8 C 0.3648(6) 0.6092(10) -0.0254(5) 0.127(3) Uani 1 1 d .
H8A H 0.3239 0.6355 -0.0743 0.190 Uiso 1 1 calc R
H8B H 0.3664 0.6830 0.0104 0.190 Uiso 1 1 calc R
H8C H 0.3144 0.5384 -0.0023 0.190 Uiso 1 1 calc R
C9 C 0.5822(6) 0.6713(5) -0.0813(4) 0.0849(16) Uani 1 1 d .
H9A H 0.5367 0.6980 -0.1286 0.127 Uiso 1 1 calc R
H9B H 0.6694 0.6385 -0.0946 0.127 Uiso 1 1 calc R
H9C H 0.5909 0.7458 -0.0465 0.127 Uiso 1 1 calc R
C10 C 0.3372(6) 0.1530(6) 0.2004(3) 0.0750(14) Uani 1 1 d .
C11 C 0.2007(6) 0.1788(8) 0.2359(4) 0.099(2) Uani 1 1 d .
C12 C 0.4477(3) 0.2123(4) -0.0105(2) 0.0483(9) Uani 1 1 d .
C13 C 0.4904(4) 0.0953(5) -0.0613(3) 0.0668(13) Uani 1 1 d .

loop_
_atom_site_aniso_label
_atom_site_aniso_U_11
_atom_site_aniso_U_22
_atom_site_aniso_U_33
_atom_site_aniso_U_23
_atom_site_aniso_U_13
_atom_site_aniso_U_12
O1 0.0640(18) 0.0627(17) 0.069(2) 0.0024(15) 0.0023(14) -0.0122(15)
O2 0.130(4) 0.078(3) 0.121(4) 0.001(3) -0.003(3) -0.033(3)
O3 0.0295(15) 0.080(2) 0.105(2) -0.0233(19) 0.0029(14) -0.0051(13)
N3 0.0260(14) 0.0446(16) 0.0625(19) -0.0110(15) 0.0041(12) 0.0022(12)
F1 0.166(4) 0.0501(17) 0.259(6) -0.040(3) 0.103(4) -0.019(2)
F2 0.0491(14) 0.090(2) 0.113(2) -0.0518(18) -0.0044(14) 0.0145(15)
F3 0.0610(18) 0.179(4) 0.123(3) -0.087(3) -0.0202(17) 0.003(2)
F4 0.106(4) 0.432(15) 0.345(12) -0.236(12) 0.028(5) -0.086(6)
F5 0.097(3) 0.146(4) 0.230(6) 0.066(4) 0.038(3) 0.013(3)
F6 0.166(4) 0.202(5) 0.135(4) 0.052(4) 0.057(4) 0.044(4)
C1 0.124(6) 0.110(5) 0.112(5) 0.037(4) -0.027(4) 0.024(4)
C2 0.083(3) 0.079(3) 0.075(3) 0.005(3) -0.010(3) 0.000(3)
C3 0.062(2) 0.059(2) 0.061(3) -0.008(2) -0.006(2) 0.003(2)
C4 0.048(2) 0.052(2) 0.055(2) -0.0051(19) -0.0034(17) -0.0067(18)
C5 0.0362(18) 0.048(2) 0.056(2) -0.0150(18) 0.0002(15) 0.0022(17)
C6 0.044(2) 0.0424(19) 0.073(3) -0.0101(18) 0.0016(18) -0.0016(17)
C7 0.062(3) 0.060(3) 0.077(3) 0.011(2) 0.006(2) -0.001(2)
C8 0.062(3) 0.177(7) 0.142(6) 0.082(6) 0.007(4) 0.026(4)
C9 0.075(3) 0.070(3) 0.109(4) 0.018(3) 0.013(3) -0.005(3)
C10 0.097(4) 0.069(3) 0.059(3) 0.011(3) -0.014(3) -0.022(3)
C11 0.074(4) 0.112(5) 0.112(5) 0.051(4) -0.013(3) -0.047(4)
C12 0.0311(18) 0.052(2) 0.062(2) -0.0083(19) -0.0034(16) 0.0010(15)
C13 0.047(2) 0.065(3) 0.088(4) -0.024(3) 0.005(2) -0.006(2)

loop_
_atom_type_symbol
_atom_type_description
_atom_type_scat_dispersion_real
_atom_type_scat_dispersion_imag
_atom_type_scat_source
C C 0.0033 0.0016 'International Tables Vol C Tables 4.2.6.8 and 6.1.1.4'
H H 0.0000 0.0000 'International Tables Vol C Tables 4.2.6.8 and 6.1.1.4'
N N 0.0061 0.0033 'International Tables Vol C Tables 4.2.6.8 and 6.1.1.4'
O O 0.0106 0.0060 'International Tables Vol C Tables 4.2.6.8 and 6.1.1.4'
F F 0.0171 0.0103 'International Tables Vol C Tables 4.2.6.8 and 6.1.1.4'

loop_
_geom_angle_atom_site_label_1
_geom_angle_atom_site_label_2
_geom_angle_atom_site_label_3
_geom_angle
C10 O1 C3 118.4(4)
C12 N3 C5 122.7(3)
C1 C2 C3 121.6(6)
O1 C3 C2 107.2(4)
O1 C3 C4 105.1(3)
C2 C3 C4 113.6(4)
C3 C4 C5 115.3(3)
N3 C5 C6 110.4(3)
N3 C5 C4 109.3(3)
C6 C5 C4 110.3(3)
C5 C6 C7 115.4(4)
C8 C7 C9 110.4(5)
C8 C7 C6 112.2(5)
C9 C7 C6 110.3(4)
O2 C10 O1 125.8(6)
O2 C10 C11 123.1(5)
O1 C10 C11 111.0(5)
F4 C11 F6 115.0(8)
F4 C11 F5 106.2(8)
F6 C11 F5 99.2(8)
F4 C11 C10 112.9(7)
F6 C11 C10 108.6(5)
F5 C11 C10 114.4(5)
O3 C12 N3 127.5(4)
O3 C12 C13 117.1(3)
N3 C12 C13 115.3(3)
F1 C13 F2 109.6(5)
F1 C13 F3 106.8(5)
F2 C13 F3 105.8(4)
F1 C13 C12 110.0(4)
F2 C13 C12 114.2(4)
F3 C13 C12 110.2(4)

loop_
_geom_bond_atom_site_label_1
_geom_bond_atom_site_label_2
_geom_bond_distance
O1 C10 1.298(6)
O1 C3 1.485(5)
O2 C10 1.201(7)
O3 C12 1.210(4)
N3 C12 1.306(4)
N3 C5 1.475(5)
F1 C13 1.289(7)
F2 C13 1.308(5)
F3 C13 1.332(7)
F4 C11 1.207(8)
F5 C11 1.318(10)
F6 C11 1.289(8)
C1 C2 1.312(9)
C2 C3 1.491(7)
C3 C4 1.519(6)
C4 C5 1.524(6)
C5 C6 1.523(6)
C6 C7 1.523(7)
C7 C8 1.498(8)
C7 C9 1.521(7)
C10 C11 1.530(10)
C12 C13 1.540(6)

loop_
_geom_torsion_atom_site_label_1
_geom_torsion_atom_site_label_2
_geom_torsion_atom_site_label_3
_geom_torsion_atom_site_label_4
_geom_torsion
C10 O1 C3 C2 -98.7(5)
C10 O1 C3 C4 140.0(4)
C1 C2 C3 O1 119.0(6)
C1 C2 C3 C4 -125.2(6)
O1 C3 C4 C5 -66.4(4)
C2 C3 C4 C5 176.6(4)
C12 N3 C5 C6 -119.9(4)
C12 N3 C5 C4 118.6(4)
C3 C4 C5 N3 -54.0(4)
C3 C4 C5 C6 -175.5(3)
N3 C5 C6 C7 64.2(4)
C4 C5 C6 C7 -174.9(4)
C5 C6 C7 C8 69.3(6)
C5 C6 C7 C9 -167.1(4)
C3 O1 C10 O2 -2.4(7)
C3 O1 C10 C11 172.6(4)
O2 C10 C11 F4 -37.5(11)
O1 C10 C11 F4 147.4(9)
O2 C10 C11 F6 91.3(8)
O1 C10 C11 F6 -83.9(7)
O2 C10 C11 F5 -159.0(7)
O1 C10 C11 F5 25.8(7)
C5 N3 C12 O3 1.8(7)
C5 N3 C12 C13 -176.6(4)
O3 C12 C13 F1 -57.4(7)
N3 C12 C13 F1 121.2(5)
O3 C12 C13 F2 179.0(4)
N3 C12 C13 F2 -2.5(6)
O3 C12 C13 F3 60.1(6)
N3 C12 C13 F3 -121.4(4)

loop_
_cod_related_entry_id
_cod_related_entry_code
_cod_related_entry_database
1 21200382 ChemSpider
